data_2021157
loop_
_publ_author_name
'Andleeb, Hina'
'Khan, Imtiaz'
'Bauz\'a, Antonio'
'Tahir, Muhammad Nawaz'
'Simpson, Jim'
'Hameed, Shahid'
'Frontera, Antonio'

_publ_section_title
;
 A comparative experimental and theoretical investigation of
 hydrogen-bond, halogen-bond and \p--\p interactions in the solid-state
 supramolecular assembly of 2- and 4-formylphenyl arylsulfonates
;
_journal_coeditor_code RH3006
_journal_issue 7
_journal_name_full 'Acta Crystallographica Section C'
_journal_page_first
;
;
_journal_paper_doi 10.1107/S2053229618008355
_journal_volume 74
_journal_year 2018
_chemical_formula_iupac 'C14 H12 O4 S'
_chemical_formula_moiety 'C14 H12 O4 S'
_chemical_formula_sum 'C14 H12 O4 S'
_chemical_formula_weight 276.30
_chemical_name_systematic
;
2-Formylphenyl 4-methylbenzenesulfonate
;
_space_group_crystal_system monoclinic
_space_group_IT_number 15
_space_group_name_Hall '-C 2yc'
_space_group_name_H-M_alt 'C 1 2/c 1'
_symmetry_space_group_name_Hall '-C 2yc'
_symmetry_space_group_name_H-M 'C 1 2/c 1'
_atom_sites_solution_hydrogens geom
_audit_creation_method SHELXL-2014/7
_cell_angle_alpha 90
_cell_angle_beta 124.106(3)
_cell_angle_gamma 90
_cell_formula_units_Z 8
_cell_length_a 23.7755(16)
_cell_length_b 8.3718(5)
_cell_length_c 16.3235(12)
_cell_measurement_reflns_used 2730
_cell_measurement_temperature 296(2)
_cell_measurement_theta_max 27.173
_cell_measurement_theta_min 2.069
_cell_volume 2690.3(3)
_computing_cell_refinement
;
SAINT (Bruker, 2011)
;
_computing_data_collection
;
APEX2 (Bruker, 2011)
;
_computing_data_reduction
;
SAINT (Bruker, 2011)
;
_computing_molecular_graphics
;
Mercury (Macrae <i>et al.</i>, 2008)
;
_computing_publication_material
;
SHELXL2014 (Sheldrick, 2015), enCIFer (Allen <i>et al.</i>,
2004),
PLATON (Spek, 2009) and WinGX (Farrugia, 2012)
;
_computing_structure_refinement
;
SHELXL2014 (Sheldrick, 2015)
;
_computing_structure_solution
;
SHELXS97 (Sheldrick, 2008)
;
_diffrn_ambient_temperature 296(2)
_diffrn_detector_area_resol_mean 7.80
_diffrn_measured_fraction_theta_full 1.000
_diffrn_measured_fraction_theta_max 0.997
_diffrn_measurement_device_type 'Bruker Kappa APEXII CCD'
_diffrn_measurement_method \w
_diffrn_radiation_monochromator graphite
_diffrn_radiation_source 'fine-focus sealed tube'
_diffrn_radiation_type MoK\a
_diffrn_radiation_wavelength 0.71073
_diffrn_reflns_av_R_equivalents 0.0281
_diffrn_reflns_limit_h_max 30
_diffrn_reflns_limit_h_min -30
_diffrn_reflns_limit_k_max 10
_diffrn_reflns_limit_k_min -7
_diffrn_reflns_limit_l_max 20
_diffrn_reflns_limit_l_min -20
_diffrn_reflns_number 11160
_diffrn_reflns_theta_full 25.242
_diffrn_reflns_theta_max 27.173
_diffrn_reflns_theta_min 2.069
_exptl_absorpt_coefficient_mu 0.247
_exptl_absorpt_correction_T_max 0.7455
_exptl_absorpt_correction_T_min 0.5925
_exptl_absorpt_correction_type multi-scan
_exptl_absorpt_process_details
;
(SADABS; Bruker, 2011)
;
_exptl_crystal_colour white
_exptl_crystal_density_diffrn 1.364
_exptl_crystal_density_method 'not measured'
_exptl_crystal_description prism
_exptl_crystal_F_000 1152
_exptl_crystal_size_max 0.40
_exptl_crystal_size_mid 0.30
_exptl_crystal_size_min 0.26
_refine_diff_density_max 0.283
_refine_diff_density_min -0.321
_refine_ls_extinction_coef 0.0045(4)
_refine_ls_extinction_expression Fc^*^=kFc[1+0.001xFc^2^\l^3^/sin(2\q)]^-1/4^
_refine_ls_extinction_method
;
SHELXL-2014/7 (Sheldrick 2015b
;
_refine_ls_goodness_of_fit_ref 1.038
_refine_ls_hydrogen_treatment constr
_refine_ls_matrix_type full
_refine_ls_number_parameters 174
_refine_ls_number_reflns 2987
_refine_ls_number_restraints 0
_refine_ls_restrained_S_all 1.038
_refine_ls_R_factor_all 0.0511
_refine_ls_R_factor_gt 0.0385
_refine_ls_shift/su_max 0.000
_refine_ls_shift/su_mean 0.000
_refine_ls_structure_factor_coef Fsqd
_refine_ls_weighting_details 'w=1/[\s^2^(Fo^2^)+(0.0517P)^2^+1.3907P] where P=(Fo^2^+2Fc^2^)/3'
_refine_ls_weighting_scheme calc
_refine_ls_wR_factor_gt 0.1023
_refine_ls_wR_factor_ref 0.1118
_reflns_number_gt 2378
_reflns_number_total 2987
_reflns_threshold_expression 'I > 2\s(I)'
_cod_data_source_file rh3006sup1.cif
_cod_data_source_block 3a
_cod_database_code 2021157
_shelx_space_group_comment
;
The symmetry employed for this shelxl refinement is uniquely defined
by the following loop, which should always be used as a source of
symmetry information in preference to the above space-group names.
They are only intended as comments.
;
_shelx_estimated_absorpt_t_min 0.908
_shelx_estimated_absorpt_t_max 0.939

loop_
_space_group_symop_operation_xyz
'x, y, z'
'-x, y, -z+1/2'
'x+1/2, y+1/2, z'
'-x+1/2, y+1/2, -z+1/2'
'-x, -y, -z'
'x, -y, z-1/2'
'-x+1/2, -y+1/2, -z'
'x+1/2, -y+1/2, z-1/2'

loop_
_atom_site_type_symbol
_atom_site_label
_atom_site_fract_x
_atom_site_fract_y
_atom_site_fract_z
_atom_site_U_iso_or_equiv
_atom_site_adp_type
_atom_site_calc_flag
_atom_site_occupancy
S S1 0.16506(2) 0.73107(5) 0.17846(3) 0.05234(17) Uani d 1
O O21 0.14649(8) 1.07324(16) 0.39949(13) 0.0815(5) Uani d 1
O O3 0.21404(5) 0.73434(13) 0.29703(9) 0.0478(3) Uani d 1
O O1 0.12514(8) 0.58997(15) 0.14871(10) 0.0688(4) Uani d 1
O O2 0.21042(8) 0.75780(18) 0.14989(12) 0.0773(5) Uani d 1
C C1 0.18769(7) 0.68614(18) 0.35162(11) 0.0413(4) Uani d 1
C C2 0.16864(7) 0.80182(18) 0.39226(11) 0.0416(4) Uani d 1
C C21 0.17411(9) 0.9749(2) 0.38059(13) 0.0522(4) Uani d 1
H H21 0.2001 1.0089 0.3576 0.063 Uiso calc 1
C C3 0.14532(9) 0.7498(2) 0.44893(13) 0.0540(4) Uani d 1
H H3 0.1315 0.8245 0.4764 0.065 Uiso calc 1
C C4 0.14230(10) 0.5905(2) 0.46503(14) 0.0629(5) Uani d 1
H H4 0.1267 0.5579 0.5034 0.075 Uiso calc 1
C C5 0.16222(10) 0.4790(2) 0.42479(14) 0.0621(5) Uani d 1
H H5 0.1604 0.3709 0.4364 0.075 Uiso calc 1
C C6 0.18484(9) 0.5256(2) 0.36746(14) 0.0532(4) Uani d 1
H H6 0.1980 0.4500 0.3397 0.064 Uiso calc 1
C C1' 0.11354(8) 0.89717(19) 0.15260(12) 0.0447(4) Uani d 1
C C2' 0.13768(9) 1.0468(2) 0.15141(13) 0.0519(4) Uani d 1
H H2' 0.1790 1.0573 0.1582 0.062 Uiso calc 1
C C3' 0.10029(10) 1.1789(2) 0.14023(14) 0.0579(5) Uani d 1
H H3' 0.1164 1.2795 0.1389 0.069 Uiso calc 1
C C4' 0.03920(9) 1.1659(2) 0.13086(14) 0.0595(5) Uani d 1
C C5' 0.01555(9) 1.0150(3) 0.13122(15) 0.0629(5) Uani d 1
H H5' -0.0260 1.0046 0.1240 0.075 Uiso calc 1
C C6' 0.05215(9) 0.8803(2) 0.14207(14) 0.0553(4) Uani d 1
H H13 0.0358 0.7795 0.1423 0.066 Uiso calc 1
C C41' -0.00108(13) 1.3124(3) 0.1199(2) 0.0946(8) Uani d 1
H H41A -0.0128 1.3694 0.0613 0.142 Uiso calc 1
H H41B 0.0257 1.3800 0.1767 0.142 Uiso calc 1
H H41C -0.0418 1.2813 0.1149 0.142 Uiso calc 1

loop_
_atom_site_aniso_label
_atom_site_aniso_U_11
_atom_site_aniso_U_22
_atom_site_aniso_U_33
_atom_site_aniso_U_12
_atom_site_aniso_U_13
_atom_site_aniso_U_23
S1 0.0687(3) 0.0473(3) 0.0549(3) 0.00435(19) 0.0431(2) -0.00057(18)
O21 0.0999(11) 0.0450(8) 0.1081(13) 0.0103(7) 0.0635(10) -0.0099(8)
O3 0.0475(6) 0.0492(7) 0.0550(7) 0.0044(5) 0.0338(6) 0.0037(5)
O1 0.0982(10) 0.0441(7) 0.0630(8) -0.0067(7) 0.0444(8) -0.0119(6)
O2 0.0988(11) 0.0855(11) 0.0893(11) 0.0196(8) 0.0782(10) 0.0134(8)
C1 0.0411(7) 0.0394(8) 0.0437(8) 0.0030(6) 0.0240(7) 0.0022(6)
C2 0.0430(8) 0.0391(8) 0.0399(8) 0.0029(6) 0.0215(7) 0.0004(6)
C21 0.0597(10) 0.0398(9) 0.0494(10) 0.0023(7) 0.0258(8) -0.0029(7)
C3 0.0597(10) 0.0590(11) 0.0495(10) 0.0042(8) 0.0343(9) -0.0017(8)
C4 0.0736(12) 0.0641(12) 0.0611(12) -0.0049(9) 0.0439(10) 0.0095(9)
C5 0.0740(12) 0.0431(10) 0.0687(13) -0.0047(9) 0.0397(11) 0.0083(9)
C6 0.0627(10) 0.0368(9) 0.0590(10) 0.0051(7) 0.0335(9) -0.0005(7)
C1' 0.0493(8) 0.0434(9) 0.0427(8) -0.0014(7) 0.0267(7) 0.0012(7)
C2' 0.0512(9) 0.0517(10) 0.0574(10) -0.0029(8) 0.0333(8) 0.0083(8)
C3' 0.0669(11) 0.0439(10) 0.0625(11) -0.0005(8) 0.0361(9) 0.0089(8)
C4' 0.0594(10) 0.0580(11) 0.0525(10) 0.0110(9) 0.0263(9) 0.0056(8)
C5' 0.0435(9) 0.0739(13) 0.0676(12) -0.0014(8) 0.0289(9) -0.0023(10)
C6' 0.0525(9) 0.0520(10) 0.0607(11) -0.0121(8) 0.0313(9) -0.0050(8)
C41' 0.0931(17) 0.0790(16) 0.106(2) 0.0321(14) 0.0521(16) 0.0097(14)

loop_
_atom_type_symbol
_atom_type_description
_atom_type_scat_dispersion_real
_atom_type_scat_dispersion_imag
_atom_type_scat_source
C C 0.0033 0.0016 'International Tables Vol C Tables 4.2.6.8 and 6.1.1.4'
H H 0.0000 0.0000 'International Tables Vol C Tables 4.2.6.8 and 6.1.1.4'
O O 0.0106 0.0060 'International Tables Vol C Tables 4.2.6.8 and 6.1.1.4'
S S 0.1246 0.1234 'International Tables Vol C Tables 4.2.6.8 and 6.1.1.4'

loop_
_geom_angle_atom_site_label_1
_geom_angle_atom_site_label_2
_geom_angle_atom_site_label_3
_geom_angle
_geom_angle_publ_flag
O2 S1 O1 120.45(9) y
O2 S1 O3 102.91(8) y
O1 S1 O3 108.70(7) y
O2 S1 C1' 110.92(8) y
O1 S1 C1' 109.69(9) y
O3 S1 C1' 102.41(7) y
C1 O3 S1 118.67(10) y
C6 C1 C2 121.89(16) ?
C6 C1 O3 119.05(14) ?
C2 C1 O3 118.98(14) ?
C1 C2 C3 117.37(15) ?
C1 C2 C21 123.23(15) ?
C3 C2 C21 119.37(15) ?
O21 C21 C2 122.76(18) y
O21 C21 H21 118.6 ?
C2 C21 H21 118.6 ?
C4 C3 C2 121.11(17) ?
C4 C3 H3 119.4 ?
C2 C3 H3 119.4 ?
C3 C4 C5 120.17(18) ?
C3 C4 H4 119.9 ?
C5 C4 H4 119.9 ?
C4 C5 C6 120.40(17) ?
C4 C5 H5 119.8 ?
C6 C5 H5 119.8 ?
C5 C6 C1 119.04(17) ?
C5 C6 H6 120.5 ?
C1 C6 H6 120.5 ?
C6' C1' C2' 120.68(16) ?
C6' C1' S1 120.02(13) ?
C2' C1' S1 119.06(12) ?
C3' C2' C1' 119.45(15) ?
C3' C2' H2' 120.3 ?
C1' C2' H2' 120.3 ?
C2' C3' C4' 121.15(17) ?
C2' C3' H3' 119.4 ?
C4' C3' H3' 119.4 ?
C3' C4' C5' 118.54(17) ?
C3' C4' C41' 120.7(2) ?
C5' C4' C41' 120.8(2) ?
C6' C5' C4' 121.34(17) ?
C6' C5' H5' 119.3 ?
C4' C5' H5' 119.3 ?
C5' C6' C1' 118.82(16) ?
C5' C6' H13 120.6 ?
C1' C6' H13 120.6 ?
C4' C41' H41A 109.5 ?
C4' C41' H41B 109.5 ?
H41A C41' H41B 109.5 ?
C4' C41' H41C 109.5 ?
H41A C41' H41C 109.5 ?
H41B C41' H41C 109.5 ?

loop_
_geom_bond_atom_site_label_1
_geom_bond_atom_site_label_2
_geom_bond_distance
_geom_bond_publ_flag
S1 O1 1.4197(14) y
S1 O2 1.4122(14) y
S1 O3 1.6048(13) y
S1 C1' 1.7414(16) y
O21 C21 1.196(2) y
O3 C1 1.4055(18) y
C1 C6 1.377(2) ?
C1 C2 1.386(2) ?
C2 C3 1.388(2) ?
C2 C21 1.477(2) y
C21 H21 0.9300 ?
C3 C4 1.369(3) ?
C3 H3 0.9300 ?
C4 C5 1.370(3) ?
C4 H4 0.9300 ?
C5 C6 1.372(3) ?
C5 H5 0.9300 ?
C6 H6 0.9300 ?
C1' C6' 1.378(2) ?
C1' C2' 1.382(2) ?
C2' C3' 1.366(2) ?
C2' H2' 0.9300 ?
C3' C4' 1.377(3) ?
C3' H3' 0.9300 ?
C4' C5' 1.384(3) ?
C4' C41' 1.504(3) y
C5' C6' 1.374(3) ?
C5' H5' 0.9300 ?
C6' H13 0.9300 ?
C41' H41A 0.9600 ?
C41' H41B 0.9600 ?
C41' H41C 0.9600 ?

loop_
_geom_hbond_atom_site_label_D
_geom_hbond_atom_site_label_H
_geom_hbond_atom_site_label_A
_geom_hbond_site_symmetry_A
_geom_hbond_distance_DH
_geom_hbond_distance_HA
_geom_hbond_distance_DA
_geom_hbond_angle_DHA
C4 H4 O1 6_566 0.93 2.69 3.579(2) 159.3
C5 H5 O21 1_545 0.93 2.54 3.417(2) 156.9
C6 H6 O2 4_545 0.93 2.63 3.479(2) 151.3
C2' H2' O3 4 0.93 2.67 3.504(2) 150.2
C3' H3' O1 1_565 0.93 2.61 3.481(2) 157.2

loop_
_geom_torsion_atom_site_label_1
_geom_torsion_atom_site_label_2
_geom_torsion_atom_site_label_3
_geom_torsion_atom_site_label_4
_geom_torsion
O2 S1 O3 C1 -169.91(11)
O1 S1 O3 C1 -41.12(13)
C1' S1 O3 C1 74.90(12)
S1 O3 C1 C6 82.36(16)
S1 O3 C1 C2 -100.96(15)
C6 C1 C2 C3 -1.0(2)
O3 C1 C2 C3 -177.55(14)
C6 C1 C2 C21 177.05(16)
O3 C1 C2 C21 0.5(2)
C1 C2 C21 O21 165.78(17)
C3 C2 C21 O21 -16.2(3)
C1 C2 C3 C4 0.9(3)
C21 C2 C3 C4 -177.15(17)
C2 C3 C4 C5 -0.2(3)
C3 C4 C5 C6 -0.5(3)
C4 C5 C6 C1 0.5(3)
C2 C1 C6 C5 0.3(3)
O3 C1 C6 C5 176.85(15)
O2 S1 C1' C6' 157.65(15)
O1 S1 C1' C6' 22.16(17)
O3 S1 C1' C6' -93.14(15)
O2 S1 C1' C2' -27.91(17)
O1 S1 C1' C2' -163.40(13)
O3 S1 C1' C2' 81.30(15)
C6' C1' C2' C3' 0.4(3)
S1 C1' C2' C3' -174.02(14)
C1' C2' C3' C4' 0.5(3)
C2' C3' C4' C5' -1.1(3)
C2' C3' C4' C41' 179.18(19)
C3' C4' C5' C6' 0.9(3)
C41' C4' C5' C6' -179.4(2)
C4' C5' C6' C1' -0.1(3)
C2' C1' C6' C5' -0.6(3)
S1 C1' C6' C5' 173.78(15)

_cod_database_fobs_code 2021157
